data_7028848
loop_
_publ_author_name
'Bhattacharya, Biswajit'
'Haldar, Ritesh'
'Dey, Rajdip'
'Maji, Tapas Kumar'
'Ghoshal, Debajyoti'

_publ_section_title
;
 Porous coordination polymers based on functionalized Schiff base linkers:
 enhanced CO2 uptake by pore surface modification.
;
_journal_issue 5
_journal_name_full 'Dalton transactions (Cambridge, England : 2003)'
_journal_page_first 2272
_journal_page_last 2282
_journal_paper_doi 10.1039/c3dt52266k
_journal_volume 43
_journal_year 2014
_chemical_formula_sum 'C12 H13 Cu N2 O4'
_chemical_formula_weight 312.78
_chemical_name_systematic
;
 ?
;
_space_group_IT_number 15
_symmetry_cell_setting monoclinic
_symmetry_space_group_name_Hall '-C 2yc'
_symmetry_space_group_name_H-M 'C 1 2/c 1'
_atom_sites_solution_hydrogens geom
_atom_sites_solution_primary direct
_atom_sites_solution_secondary difmap
_audit_creation_method SHELXL-97
_cell_angle_alpha 90.00
_cell_angle_beta 90.723(4)
_cell_angle_gamma 90.00
_cell_formula_units_Z 8
_cell_length_a 29.2971(11)
_cell_length_b 13.1552(4)
_cell_length_c 8.5923(3)
_cell_measurement_reflns_used 250
_cell_measurement_temperature 298(2)
_cell_measurement_theta_max 27.7
_cell_measurement_theta_min 1.4
_cell_volume 3311.3(2)
_computing_cell_refinement 'SMART APEX II'
_computing_data_collection 'SMART APEX II (Bruker,2010)'
_computing_data_reduction 'SAINT (Bruker,2000)'
_computing_molecular_graphics 'Ortep-3v2 for windows (Farrugia, 1997)'
_computing_publication_material 'PLATON (Spek, 2008)'
_computing_structure_refinement 'SHELXL-97 (Sheldrick, 2008)'
_computing_structure_solution 'SHELXS-97 (Sheldrick, 2008)'
_diffrn_ambient_temperature 298(2)
_diffrn_measured_fraction_theta_full 0.991
_diffrn_measured_fraction_theta_max 0.991
_diffrn_measurement_device_type 'CCD area detector'
_diffrn_measurement_method 'phi and omega scans'
_diffrn_radiation_monochromator graphite
_diffrn_radiation_source 'fine-focus sealed tube'
_diffrn_radiation_type MoK\a
_diffrn_radiation_wavelength 0.71073
_diffrn_reflns_av_R_equivalents 0.0606
_diffrn_reflns_av_unetI/netI 0.0634
_diffrn_reflns_limit_h_max 38
_diffrn_reflns_limit_h_min -38
_diffrn_reflns_limit_k_max 15
_diffrn_reflns_limit_k_min -17
_diffrn_reflns_limit_l_max 11
_diffrn_reflns_limit_l_min -10
_diffrn_reflns_number 17362
_diffrn_reflns_theta_full 27.58
_diffrn_reflns_theta_max 27.58
_diffrn_reflns_theta_min 1.70
_exptl_absorpt_coefficient_mu 1.328
_exptl_absorpt_correction_T_max 0.9682
_exptl_absorpt_correction_T_min 0.8967
_exptl_absorpt_correction_type multi-scan
_exptl_absorpt_process_details
;
'XPREP' - A PROGRAM DATA PREPARATION & RECIPROCAL 
SPACE EXPLORATION,
Bruker Analytical X-ray Systems, 1997
;
_exptl_crystal_colour Green
_exptl_crystal_density_diffrn 1.255
_exptl_crystal_density_method 'not measured'
_exptl_crystal_description Block
_exptl_crystal_F_000 1280
_exptl_crystal_size_max 0.20
_exptl_crystal_size_mid 0.10
_exptl_crystal_size_min 0.10
_refine_diff_density_max 0.563
_refine_diff_density_min -0.549
_refine_diff_density_rms 0.137
_refine_ls_extinction_method none
_refine_ls_goodness_of_fit_ref 1.036
_refine_ls_hydrogen_treatment noref
_refine_ls_matrix_type full
_refine_ls_number_parameters 172
_refine_ls_number_reflns 3796
_refine_ls_number_restraints 0
_refine_ls_restrained_S_all 1.036
_refine_ls_R_factor_all 0.0855
_refine_ls_R_factor_gt 0.0487
_refine_ls_shift/su_max 0.000
_refine_ls_shift/su_mean 0.000
_refine_ls_structure_factor_coef Fsqd
_refine_ls_weighting_details 'calc w=1/[\s^2^(Fo^2^)+(0.0989P)^2^+0.0000P] where P=(Fo^2^+2Fc^2^)/3'
_refine_ls_weighting_scheme calc
_refine_ls_wR_factor_gt 0.1435
_refine_ls_wR_factor_ref 0.1732
_reflns_number_gt 2504
_reflns_number_total 3796
_reflns_threshold_expression >2sigma(I)
_cod_data_source_file c3dt52266k.txt
_cod_data_source_block DG2
_cod_depositor_comments
;
The following automatic conversions were performed:

'_symmetry_cell_setting' value 'Monoclinic' changed to 'monoclinic'
according to
/usr/data/users/saulius/automatic-downloads/current/RSC/lib/dictionaries/cif_core.dic
dictionary named 'cif_core.dic' version 2.4.2 from 2011-04-26.

Automatic conversion script
Id: cif_fix_values 2281 2013-09-26 08:29:07Z andrius 
;
_cod_original_sg_symbol_H-M C2/c
_cod_database_code 7028848

loop_
_symmetry_equiv_pos_as_xyz
'x, y, z'
'-x, y, -z+1/2'
'x+1/2, y+1/2, z'
'-x+1/2, y+1/2, -z+1/2'
'-x, -y, -z'
'x, -y, z-1/2'
'-x+1/2, -y+1/2, -z'
'x+1/2, -y+1/2, z-1/2'

loop_
_atom_site_label
_atom_site_type_symbol
_atom_site_fract_x
_atom_site_fract_y
_atom_site_fract_z
_atom_site_U_iso_or_equiv
_atom_site_adp_type
_atom_site_occupancy
_atom_site_symmetry_multiplicity
_atom_site_calc_flag
_atom_site_refinement_flags
Cu1 Cu 0.213094(14) -0.20401(4) 0.44769(5) 0.02961(19) Uani 1 1 d .
O3 O 0.24830(10) -0.2055(2) 0.2542(3) 0.0408(7) Uani 1 1 d .
O1 O 0.31177(10) -0.2797(2) 0.3417(3) 0.0434(8) Uani 1 1 d .
O4 O 0.30919(9) 0.1581(2) 0.0994(3) 0.0411(7) Uani 1 1 d .
O2 O 0.24663(10) 0.0800(2) 0.0125(4) 0.0435(8) Uani 1 1 d .
N1 N 0.15718(11) -0.1254(3) 0.3325(4) 0.0372(8) Uani 1 1 d .
C3 C 0.08660(13) -0.0234(4) 0.1789(5) 0.0433(11) Uani 1 1 d .
N2 N 0.01833(13) -0.0268(4) 0.0368(5) 0.0670(13) Uani 1 1 d .
C9 C 0.31124(15) -0.2109(3) 0.0868(5) 0.0383(10) Uani 1 1 d .
H9A H 0.3045 -0.2653 0.0138 0.046 Uiso 1 1 calc R
H9B H 0.3441 -0.2089 0.1028 0.046 Uiso 1 1 calc R
C11 C 0.30579(15) -0.0207(3) 0.1228(5) 0.0416(10) Uani 1 1 d .
H11A H 0.3387 -0.0132 0.1315 0.050 Uiso 1 1 calc R
H11B H 0.2946 -0.0369 0.2256 0.050 Uiso 1 1 calc R
C8 C 0.28887(13) -0.2340(3) 0.2386(5) 0.0330(9) Uani 1 1 d .
C12 C 0.28561(13) 0.0808(3) 0.0729(4) 0.0319(9) Uani 1 1 d .
C4 C 0.12232(15) 0.0273(4) 0.2443(6) 0.0593(14) Uani 1 1 d .
H4 H 0.1236 0.0979 0.2387 0.071 Uiso 1 1 calc R
C5 C 0.15685(15) -0.0260(4) 0.3194(6) 0.0554(13) Uani 1 1 d .
H5 H 0.1811 0.0105 0.3627 0.066 Uiso 1 1 calc R
C10 C 0.29550(15) -0.1098(3) 0.0160(5) 0.0417(10) Uani 1 1 d .
H10A H 0.3107 -0.0994 -0.0824 0.050 Uiso 1 1 calc R
H10B H 0.2629 -0.1127 -0.0047 0.050 Uiso 1 1 calc R
C6 C 0.04819(14) 0.0311(4) 0.1020(5) 0.0492(12) Uani 1 1 d .
C2 C 0.08728(16) -0.1277(4) 0.1901(6) 0.0688(16) Uani 1 1 d .
H2 H 0.0638 -0.1661 0.1462 0.083 Uiso 1 1 calc R
C1 C 0.12292(17) -0.1749(4) 0.2666(7) 0.0654(16) Uani 1 1 d .
H1 H 0.1229 -0.2455 0.2722 0.078 Uiso 1 1 calc R
C7 C 0.04760(19) 0.1442(5) 0.1082(7) 0.0798(19) Uani 1 1 d .
H7A H 0.0210 0.1691 0.0539 0.120 Uiso 1 1 calc R
H7B H 0.0745 0.1704 0.0599 0.120 Uiso 1 1 calc R
H7C H 0.0469 0.1660 0.2148 0.120 Uiso 1 1 calc R

loop_
_atom_site_aniso_label
_atom_site_aniso_U_11
_atom_site_aniso_U_22
_atom_site_aniso_U_33
_atom_site_aniso_U_23
_atom_site_aniso_U_13
_atom_site_aniso_U_12
Cu1 0.0318(3) 0.0253(3) 0.0314(3) 0.0023(2) -0.00993(19) 0.00418(19)
O3 0.0378(15) 0.049(2) 0.0353(17) 0.0077(14) -0.0060(12) 0.0058(13)
O1 0.0489(17) 0.049(2) 0.0320(16) 0.0076(14) -0.0016(13) 0.0171(14)
O4 0.0442(16) 0.0278(16) 0.0508(19) -0.0020(14) -0.0146(14) 0.0001(14)
O2 0.0451(16) 0.0273(16) 0.057(2) 0.0024(15) -0.0220(14) -0.0017(13)
N1 0.0357(17) 0.034(2) 0.042(2) 0.0075(17) -0.0125(15) 0.0031(15)
C3 0.034(2) 0.053(3) 0.044(3) 0.014(2) -0.0077(18) 0.012(2)
N2 0.046(2) 0.067(3) 0.087(3) 0.022(3) -0.027(2) 0.015(2)
C9 0.052(2) 0.030(2) 0.033(2) 0.0031(18) 0.0008(19) 0.0050(19)
C11 0.054(3) 0.028(2) 0.042(3) 0.001(2) -0.021(2) 0.0019(19)
C8 0.041(2) 0.024(2) 0.034(2) 0.0001(17) -0.0048(17) -0.0013(17)
C12 0.038(2) 0.033(2) 0.025(2) -0.0040(17) -0.0042(16) 0.0002(18)
C4 0.047(3) 0.039(3) 0.091(4) 0.021(3) -0.031(3) 0.000(2)
C5 0.042(2) 0.043(3) 0.081(4) 0.013(3) -0.027(2) -0.002(2)
C10 0.059(3) 0.031(2) 0.035(2) 0.0028(19) -0.003(2) 0.000(2)
C6 0.036(2) 0.059(3) 0.052(3) 0.016(2) -0.007(2) 0.015(2)
C2 0.053(3) 0.057(4) 0.096(4) 0.000(3) -0.046(3) 0.005(3)
C1 0.057(3) 0.036(3) 0.102(5) 0.009(3) -0.047(3) 0.002(2)
C7 0.070(4) 0.065(4) 0.104(5) 0.022(4) -0.034(3) 0.021(3)

loop_
_atom_type_symbol
_atom_type_description
_atom_type_scat_dispersion_real
_atom_type_scat_dispersion_imag
_atom_type_scat_source
C C 0.0033 0.0016 'International Tables Vol C Tables 4.2.6.8 and 6.1.1.4'
H H 0.0000 0.0000 'International Tables Vol C Tables 4.2.6.8 and 6.1.1.4'
N N 0.0061 0.0033 'International Tables Vol C Tables 4.2.6.8 and 6.1.1.4'
O O 0.0106 0.0060 'International Tables Vol C Tables 4.2.6.8 and 6.1.1.4'
Cu Cu 0.3201 1.2651 'International Tables Vol C Tables 4.2.6.8 and 6.1.1.4'

loop_
_geom_angle_atom_site_label_1
_geom_angle_atom_site_label_2
_geom_angle_atom_site_label_3
_geom_angle
_geom_angle_site_symmetry_1
_geom_angle_site_symmetry_3
O3 Cu1 O4 89.59(12) . 4_545
O3 Cu1 O1 168.07(11) . 7_546
O4 Cu1 O1 87.88(13) 4_545 7_546
O3 Cu1 O2 88.99(13) . 6_556
O4 Cu1 O2 168.25(11) 4_545 6_556
O1 Cu1 O2 91.12(13) 7_546 6_556
O3 Cu1 N1 91.16(12) . .
O4 Cu1 N1 95.67(12) 4_545 .
O1 Cu1 N1 100.69(12) 7_546 .
O2 Cu1 N1 96.02(12) 6_556 .
O3 Cu1 Cu1 81.17(8) . 7_546
O4 Cu1 Cu1 85.15(8) 4_545 7_546
O1 Cu1 Cu1 87.00(9) 7_546 7_546
O2 Cu1 Cu1 83.11(8) 6_556 7_546
N1 Cu1 Cu1 172.28(9) . 7_546
C8 O3 Cu1 126.9(3) . .
C8 O1 Cu1 119.9(3) . 7_546
C12 O4 Cu1 122.1(3) . 4
C12 O2 Cu1 123.9(3) . 6
C5 N1 C1 116.7(4) . .
C5 N1 Cu1 121.3(3) . .
C1 N1 Cu1 121.9(3) . .
C4 C3 C2 116.8(4) . .
C4 C3 C6 121.6(5) . .
C2 C3 C6 121.6(4) . .
C6 N2 N2 113.9(6) . 5
C8 C9 C10 112.9(3) . .
C10 C11 C12 115.8(3) . .
O3 C8 O1 124.4(4) . .
O3 C8 C9 117.3(4) . .
O1 C8 C9 118.3(4) . .
O4 C12 O2 125.8(4) . .
O4 C12 C11 116.8(3) . .
O2 C12 C11 117.4(4) . .
C3 C4 C5 119.9(5) . .
N1 C5 C4 123.3(4) . .
C11 C10 C9 112.0(3) . .
N2 C6 C3 114.6(4) . .
N2 C6 C7 126.9(4) . .
C3 C6 C7 118.5(4) . .
C1 C2 C3 119.6(5) . .
N1 C1 C2 123.5(5) . .

loop_
_geom_bond_atom_site_label_1
_geom_bond_atom_site_label_2
_geom_bond_distance
_geom_bond_site_symmetry_2
Cu1 O3 1.967(3) .
Cu1 O4 1.968(3) 4_545
Cu1 O1 1.971(3) 7_546
Cu1 O2 1.981(3) 6_556
Cu1 N1 2.166(3) .
Cu1 Cu1 2.6268(8) 7_546
O3 C8 1.255(5) .
O1 C8 1.258(5) .
O1 Cu1 1.971(3) 7_546
O4 C12 1.248(5) .
O4 Cu1 1.968(3) 4
O2 C12 1.249(4) .
O2 Cu1 1.981(3) 6
N1 C5 1.313(6) .
N1 C1 1.318(6) .
C3 C4 1.357(6) .
C3 C2 1.376(7) .
C3 C6 1.483(5) .
N2 C6 1.284(6) .
N2 N2 1.426(7) 5
C9 C8 1.498(5) .
C9 C10 1.532(6) .
C11 C10 1.517(6) .
C11 C12 1.520(6) .
C4 C5 1.384(6) .
C6 C7 1.488(8) .
C2 C1 1.375(6) .
